data_8103187
loop_
_publ_author_name
'Shuang Chen'
'Stefan Hoffmann'
'Horst Borrmann'
'R\"udiger Kniep'

_publ_section_title
;
 Crystal structure of a lithium-filled langbeinite variant,
 Li(H2O)2[Hf2(PO4)3]
;
_journal_issue 3
_journal_name_full 'Zeitschrift f\"ur Kristallographie - New Crystal Structures'
_journal_page_first 299
_journal_volume 226
_journal_year 2011
_chemical_absolute_configuration unk
_chemical_compound_source 'synthesis as described'
_chemical_formula_moiety 'O12 P3 Hf2 (H2 O)2 Li'
_chemical_formula_sum 'H4 Hf2 Li O14 P3'
_chemical_formula_weight 684.86
_space_group_IT_number 198
_symmetry_cell_setting cubic
_symmetry_Int_Tables_number 198
_symmetry_space_group_name_Hall 'P 2ac 2ab 3'
_symmetry_space_group_name_H-M 'P 21 3'
_atom_sites_solution_hydrogens difmap
_atom_sites_solution_primary direct
_atom_sites_solution_secondary difmap
_audit_conform_dict_location ftp://ftp.iucr.org/pub/cif_core.dic
_audit_conform_dict_name cif_core.dic
_audit_conform_dict_version 2.3
_audit_creation_date 2011-02-04T16:21:23-00:00
_audit_creation_method 'WinGX routine CIF_UPDATE'
_cell_angle_alpha 90
_cell_angle_beta 90
_cell_angle_gamma 90
_cell_formula_units_Z 4
_cell_length_a 10.1993(2)
_cell_length_b 10.1993(2)
_cell_length_c 10.1993(2)
_cell_measurement_reflns_used 80
_cell_measurement_temperature 295(2)
_cell_measurement_theta_max 60
_cell_measurement_theta_min 5
_cell_measurement_wavelength 1.54060
_cell_volume 1060.99(4)
_computing_cell_refinement 'WinCSD (Akselrud et al, 1993)'
_computing_data_collection 'CrystalClear (Rigaku Inc., 2008)'
_computing_data_reduction 'CrystalClear (Rigaku Inc., 2008)'
_computing_molecular_graphics 'Ortep-3 for Windows (Farrugia, 1997)'
_computing_publication_material 'WinGX publication routines (Farrugia, 1999)'
_computing_structure_refinement 'SHELXL-97 (Sheldrick, 2008)'
_computing_structure_solution 'SIR92 (Giacovazzo et al, 1993)'
_diffrn_ambient_temperature 295(2)
_diffrn_measured_fraction_theta_full 0.996
_diffrn_measured_fraction_theta_max 0.996
_diffrn_measurement_details
;
scan:
    Number of images: 50
               Slice: 100.00 - 175.00
         Image width: 1.5
            Exp time: 1200
       Rotation axis: Omega
                 Chi: 45.00
                 Phi: 0.00
                 XTD: 127.4
;
_diffrn_measurement_device
;
1/4-circle diffractometer
;
_diffrn_measurement_device_type
;
Rigaku R-axis Spider
;
_diffrn_measurement_method 'profile data from \w-scans'
_diffrn_measurement_specimen_support Fiber
_diffrn_radiation_detector 'imaging plate'
_diffrn_radiation_monochromator 'multilayer optics'
_diffrn_radiation_probe x-ray
_diffrn_radiation_type AgK\a
_diffrn_radiation_wavelength 0.56089
_diffrn_reflns_av_R_equivalents 0.0448
_diffrn_reflns_av_unetI/netI 0.0432
_diffrn_reflns_limit_h_max 6
_diffrn_reflns_limit_h_min -16
_diffrn_reflns_limit_k_max 11
_diffrn_reflns_limit_k_min -16
_diffrn_reflns_limit_l_max 17
_diffrn_reflns_limit_l_min -15
_diffrn_reflns_number 7109
_diffrn_reflns_reduction_process 'Lp corrections applied'
_diffrn_reflns_theta_full 27.97
_diffrn_reflns_theta_max 27.97
_diffrn_reflns_theta_min 3.52
_diffrn_source_current 20.0
_diffrn_source_power 1.2
_diffrn_source_voltage 60.0
_exptl_absorpt_coefficient_mu 10.812
_exptl_absorpt_correction_T_max 1.0000
_exptl_absorpt_correction_T_min 0.6875
_exptl_absorpt_correction_type multi-scan
_exptl_crystal_colour colorless
_exptl_crystal_density_diffrn 4.287
_exptl_crystal_density_method 'not measured'
_exptl_crystal_description prism
_exptl_crystal_F_000 1232
_exptl_crystal_size_max 0.02
_exptl_crystal_size_mid 0.02
_exptl_crystal_size_min 0.02
_refine_diff_density_max 1.124
_refine_diff_density_min -1.308
_refine_diff_density_rms 0.193
_refine_ls_abs_structure_details 'Flack H D (1983), Acta Cryst. A39, 876-881'
_refine_ls_abs_structure_Flack 0.003(15)
_refine_ls_extinction_method none
_refine_ls_goodness_of_fit_ref 0.993
_refine_ls_hydrogen_treatment refall
_refine_ls_matrix_type full
_refine_ls_number_parameters 68
_refine_ls_number_reflns 1739
_refine_ls_number_restraints 0
_refine_ls_restrained_S_all 0.993
_refine_ls_R_factor_all 0.0268
_refine_ls_R_factor_gt 0.0220
_refine_ls_shift/su_max 0.002
_refine_ls_shift/su_mean 0.000
_refine_ls_structure_factor_coef Fsqd
_refine_ls_weighting_details 'calc w=1/[\s^2^(Fo^2^)+(0.0000P)^2^+0.0000P] where P=(Fo^2^+2Fc^2^)/3'
_refine_ls_weighting_scheme calc
_refine_ls_wR_factor_gt 0.0336
_refine_ls_wR_factor_ref 0.0346
_reflns_number_gt 1609
_reflns_number_total 1739
_reflns_threshold_expression >2sigma(I)
_cod_data_source_file 710067.cff
_cod_data_source_block SC_0660a
_cod_database_code 8103187

loop_
_symmetry_equiv_pos_as_xyz
'x, y, z'
'-x+1/2, -y, z+1/2'
'x+1/2, -y+1/2, -z'
'-x, y+1/2, -z+1/2'
'y, z, x'
'-y+1/2, -z, x+1/2'
'y+1/2, -z+1/2, -x'
'-y, z+1/2, -x+1/2'
'z, x, y'
'-z, x+1/2, -y+1/2'
'-z+1/2, -x, y+1/2'
'z+1/2, -x+1/2, -y'

loop_
_atom_site_label
_atom_site_type_symbol
_atom_site_fract_x
_atom_site_fract_y
_atom_site_fract_z
_atom_site_U_iso_or_equiv
_atom_site_adp_type
_atom_site_occupancy
_atom_site_symmetry_multiplicity
_atom_site_calc_flag
_atom_site_refinement_flags
Hf1 Hf 0.859895(14) 0.359895(14) 0.140105(14) 0.00734(5) Uani 1 3 d S
Hf2 Hf 0.587380(14) 0.087380(14) 0.412620(14) 0.00663(5) Uani 1 3 d S
P1 P 0.87519(9) 0.04208(9) 0.22972(9) 0.00751(16) Uani 1 1 d .
O1 O 0.9158(3) 0.1864(3) 0.2303(3) 0.0134(5) Uani 1 1 d .
O2 O 0.9617(3) 0.2982(3) -0.0194(3) 0.0152(5) Uani 1 1 d .
O3 O 0.8566(3) -0.0076(3) 0.0895(3) 0.0152(5) Uani 1 1 d .
O4 O 0.7458(3) 0.0233(3) 0.3037(3) 0.0142(6) Uani 1 1 d .
O5 O 0.5721(4) -0.0721(4) 0.0721(4) 0.0309(14) Uani 1 3 d S
H51 H 0.575(9) -0.001(8) 0.043(10) 0.037 Uiso 0.67 1 d P
O6 O 0.7783(4) -0.2783(4) 0.2783(4) 0.0301(16) Uani 1 3 d S
H61 H 0.796(9) -0.245(8) 0.337(8) 0.036 Uiso 0.67 1 d P
Li1 Li 0.6738(16) -0.1738(16) 0.1738(16) 0.134(15) Uani 1 3 d S

loop_
_atom_site_aniso_label
_atom_site_aniso_U_11
_atom_site_aniso_U_22
_atom_site_aniso_U_33
_atom_site_aniso_U_23
_atom_site_aniso_U_13
_atom_site_aniso_U_12
Hf1 0.00734(5) 0.00734(5) 0.00734(5) 0.00015(5) 0.00015(5) -0.00015(5)
Hf2 0.00663(5) 0.00663(5) 0.00663(5) 0.00032(5) 0.00032(5) -0.00032(5)
P1 0.0080(4) 0.0074(4) 0.0072(4) -0.0002(3) 0.0009(3) 0.0011(3)
O1 0.0154(13) 0.0086(12) 0.0163(13) 0.0013(9) -0.0043(12) -0.0009(11)
O2 0.0171(14) 0.0187(14) 0.0099(13) -0.0026(11) 0.0064(11) 0.0033(11)
O3 0.0185(13) 0.0184(13) 0.0088(11) -0.0061(11) -0.0014(12) 0.0015(11)
O4 0.0112(13) 0.0165(14) 0.0148(13) -0.0001(11) 0.0045(10) 0.0014(11)
O5 0.0309(14) 0.0309(14) 0.0309(14) 0.0045(16) -0.0045(16) 0.0045(16)
O6 0.0301(16) 0.0301(16) 0.0301(16) -0.0008(17) 0.0008(17) -0.0008(17)
Li1 0.134(15) 0.134(15) 0.134(15) 0.051(11) -0.051(11) 0.051(11)

loop_
_atom_type_symbol
_atom_type_description
_atom_type_scat_dispersion_real
_atom_type_scat_dispersion_imag
_atom_type_scat_source
Hf Hf -0.3548 4.1643 'International Tables Vol C Tables 4.2.6.8 and 6.1.1.4'
Li Li -0.0004 0 'International Tables Vol C Tables 4.2.6.8 and 6.1.1.4'
O O 0.0056 0.0036 'International Tables Vol C Tables 4.2.6.8 and 6.1.1.4'
P P 0.0667 0.058 'International Tables Vol C Tables 4.2.6.8 and 6.1.1.4'
H H 0 0 'International Tables Vol C Tables 4.2.6.8 and 6.1.1.4'

loop_
_geom_angle_atom_site_label_1
_geom_angle_atom_site_label_2
_geom_angle_atom_site_label_3
_geom_angle
_geom_angle_site_symmetry_1
_geom_angle_site_symmetry_3
O2 Hf1 O2 89.83(12) 10_645 7_556
O2 Hf1 O2 89.83(12) 10_645 .
O2 Hf1 O2 89.83(12) 7_556 .
O2 Hf1 O1 94.51(12) 10_645 .
O2 Hf1 O1 174.70(12) 7_556 .
O2 Hf1 O1 87.14(11) . .
O2 Hf1 O1 174.70(12) 10_645 7_556
O2 Hf1 O1 87.14(11) 7_556 7_556
O2 Hf1 O1 94.51(12) . 7_556
O1 Hf1 O1 88.75(12) . 7_556
O2 Hf1 O1 87.14(11) 10_645 10_645
O2 Hf1 O1 94.51(12) 7_556 10_645
O2 Hf1 O1 174.70(12) . 10_645
O1 Hf1 O1 88.75(12) . 10_645
O1 Hf1 O1 88.75(12) 7_556 10_645
O3 Hf2 O3 90.35(12) 6_554 11_565
O3 Hf2 O3 90.35(12) 6_554 2_655
O3 Hf2 O3 90.35(12) 11_565 2_655
O3 Hf2 O4 83.29(11) 6_554 .
O3 Hf2 O4 169.97(11) 11_565 .
O3 Hf2 O4 97.41(11) 2_655 .
O3 Hf2 O4 97.41(11) 6_554 7_556
O3 Hf2 O4 83.29(11) 11_565 7_556
O3 Hf2 O4 169.98(11) 2_655 7_556
O4 Hf2 O4 89.83(11) . 7_556
O3 Hf2 O4 169.98(11) 6_554 10_645
O3 Hf2 O4 97.41(11) 11_565 10_645
O3 Hf2 O4 83.29(12) 2_655 10_645
O4 Hf2 O4 89.83(11) . 10_645
O4 Hf2 O4 89.83(11) 7_556 10_645
O2 P1 O3 109.77(17) 9_645 .
O2 P1 O1 108.99(17) 9_645 .
O3 P1 O1 110.84(16) . .
O2 P1 O4 108.35(16) 9_645 .
O3 P1 O4 108.24(17) . .
O1 P1 O4 110.60(17) . .
P1 O1 Hf1 138.17(18) . .
P1 O2 Hf1 169.7(2) 5_654 .
P1 O3 Hf2 156.32(19) . 2_654
P1 O3 Li1 89.8(3) . .
Hf2 O3 Li1 103.01(12) 2_654 .
P1 O4 Hf2 153.96(18) . .
P1 O4 Li1 95.27(15) . .
Hf2 O4 Li1 107.9(3) . .
Li1 O5 H51 137(5) . .
Li1 O6 H61 111(7) . .
O5 Li1 O6 180.0(9) . .
O5 Li1 O4 90.7(6) . .
O6 Li1 O4 89.3(6) . .
O5 Li1 O4 90.7(6) . 12
O6 Li1 O4 89.3(6) . 12
O4 Li1 O4 119.99(3) . 12
O5 Li1 O4 90.7(6) . 6_554
O6 Li1 O4 89.3(6) . 6_554
O4 Li1 O4 119.99(3) . 6_554
O4 Li1 O4 119.99(3) 12 6_554
O5 Li1 O3 81.4(6) . .
O6 Li1 O3 98.6(6) . .
O4 Li1 O3 57.12(10) . .
O4 Li1 O3 63.86(10) 12 .
O4 Li1 O3 171.4(11) 6_554 .
O5 Li1 O3 81.4(6) . 12
O6 Li1 O3 98.6(6) . 12
O4 Li1 O3 171.4(11) . 12
O4 Li1 O3 57.12(10) 12 12
O4 Li1 O3 63.86(10) 6_554 12
O3 Li1 O3 117.8(3) . 12
O5 Li1 O3 81.4(6) . 6_554
O6 Li1 O3 98.6(6) . 6_554
O4 Li1 O3 63.86(10) . 6_554
O4 Li1 O3 171.4(11) 12 6_554
O4 Li1 O3 57.12(10) 6_554 6_554
O3 Li1 O3 117.8(3) . 6_554
O3 Li1 O3 117.8(3) 12 6_554

loop_
_geom_bond_atom_site_label_1
_geom_bond_atom_site_label_2
_geom_bond_distance
_geom_bond_site_symmetry_2
Hf1 O2 2.030(3) 10_645
Hf1 O2 2.030(3) 7_556
Hf1 O2 2.030(3) .
Hf1 O1 2.074(3) .
Hf1 O1 2.074(3) 7_556
Hf1 O1 2.074(3) 10_645
Hf2 O3 2.060(3) 6_554
Hf2 O3 2.060(3) 11_565
Hf2 O3 2.060(3) 2_655
Hf2 O4 2.067(3) .
Hf2 O4 2.067(3) 7_556
Hf2 O4 2.067(3) 10_645
P1 O2 1.521(3) 9_645
P1 O3 1.529(3) .
P1 O1 1.529(3) .
P1 O4 1.532(3) .
P1 Li1 3.065(2) .
O2 P1 1.521(3) 5_654
O3 Hf2 2.060(3) 2_654
O3 Li1 2.663(5) .
O4 Li1 2.517(3) .
O5 Li1 1.80(3) .
O5 H51 0.78(7) .
O6 Li1 1.85(3) .
O6 H61 0.71(7) .
Li1 O4 2.517(3) 12
Li1 O4 2.517(3) 6_554
Li1 O3 2.663(5) 12
Li1 O3 2.663(5) 6_554
